data_1573632
_journal_paper_doi 10.1039/D4DT03036B
_chemical_formula_moiety 'C15 H22 Au O P'
_chemical_formula_sum 'C15 H22 Au O P'
_chemical_formula_weight 446.26
_space_group_crystal_system orthorhombic
_space_group_IT_number 29
_space_group_name_Hall 'P -2a -2ab'
_space_group_name_H-M_alt 'P b 21 a'
_atom_sites_solution_hydrogens geom
_atom_sites_solution_primary direct
_audit_creation_date 2024-05-06
_audit_creation_method
;
Olex2 1.5
(compiled 2024.02.16 svn.r378c4104 for OlexSys, GUI svn.r6928)
;
_audit_update_record
;
2024-07-24 deposited with the CCDC.	2025-01-09 downloaded from the CCDC.
;
_cell_angle_alpha 90
_cell_angle_beta 90
_cell_angle_gamma 90
_cell_formula_units_Z 8
_cell_length_a 16.9414(8)
_cell_length_b 9.8439(2)
_cell_length_c 16.6593(5)
_cell_measurement_reflns_used 2242
_cell_measurement_temperature 293(2)
_cell_measurement_theta_max 21.2300
_cell_measurement_theta_min 1.9590
_cell_volume 2778.26(17)
_computing_cell_refinement 'CrysAlisPro 1.171.42.49 (Rigaku OD, 2022)'
_computing_data_collection 'CrysAlisPro 1.171.42.49 (Rigaku OD, 2022)'
_computing_data_reduction 'CrysAlisPro 1.171.42.49 (Rigaku OD, 2022)'
_computing_molecular_graphics 'Olex2 1.5 (Dolomanov et al., 2009)'
_computing_publication_material 'Olex2 1.5 (Dolomanov et al., 2009)'
_computing_structure_refinement 'SHELXL 2018/3 (Sheldrick, 2015)'
_computing_structure_solution 'SHELXS  (Sheldrick, 2008)'
_diffrn_ambient_environment 'Diamond Anvil Cell filled with daphne-7575'
_diffrn_ambient_pressure 1800000
_diffrn_ambient_temperature 293(2)
_diffrn_crystal_treatment 'pressurized rapidly in daphne-7575 as a hydrostatic medium'
_diffrn_detector 'Hybrid Pixel Array Detector'
_diffrn_detector_area_resol_mean 13.3333
_diffrn_measured_fraction_theta_full 0.757
_diffrn_measured_fraction_theta_max 0.514
_diffrn_measurement_details
;
List of Runs (angles in degrees, time in seconds):

  # Type    Start    End  Width  t~exp~   \w     \q     \k     \f   Frames
#--------------------------------------------------------------------------
  1  \w    -39.00  39.00   0.50    1.00    --    0.00   0.00   0.00  156
;
_diffrn_measurement_device 'abstract diffractometer'
_diffrn_measurement_device_type 'esperanto-CrysAlisPro-abstract goniometer imported esperanto images'
_diffrn_measurement_method '\w scans'
_diffrn_measurement_specimen_support 'Diamond Anvil Cell, effective opening angle 39 deg.'
_diffrn_orient_matrix_type 'CrysAlisPro convention (1999,Acta A55,543-557)'
_diffrn_orient_matrix_UB_11 -0.0193923276
_diffrn_orient_matrix_UB_12 -0.0207469580
_diffrn_orient_matrix_UB_13 0.0081159258
_diffrn_orient_matrix_UB_21 -0.0138338610
_diffrn_orient_matrix_UB_22 0.0333971450
_diffrn_orient_matrix_UB_23 -0.0043403812
_diffrn_orient_matrix_UB_31 -0.0042164333
_diffrn_orient_matrix_UB_32 -0.0136811906
_diffrn_orient_matrix_UB_33 -0.0228494271
_diffrn_radiation_monochromator synchrotron
_diffrn_radiation_probe x-ray
_diffrn_radiation_type synchrotron
_diffrn_radiation_wavelength 0.410
_diffrn_reflns_av_R_equivalents 0.0646
_diffrn_reflns_av_unetI/netI 0.1598
_diffrn_reflns_Laue_measured_fraction_full 0.757
_diffrn_reflns_Laue_measured_fraction_max 0.514
_diffrn_reflns_limit_h_max 20
_diffrn_reflns_limit_h_min -22
_diffrn_reflns_limit_k_max 14
_diffrn_reflns_limit_k_min -15
_diffrn_reflns_limit_l_max 25
_diffrn_reflns_limit_l_min -23
_diffrn_reflns_number 9295
_diffrn_reflns_point_group_measured_fraction_full 0.674
_diffrn_reflns_point_group_measured_fraction_max 0.425
_diffrn_reflns_theta_full 14.241
_diffrn_reflns_theta_max 21.669
_diffrn_reflns_theta_min 1.550
_diffrn_source synchrotron
_exptl_absorpt_coefficient_mu 2.601
_exptl_absorpt_correction_T_max 1.00000
_exptl_absorpt_correction_T_min 0.12765
_exptl_absorpt_correction_type multi-scan
_exptl_absorpt_process_details
;
CrysAlisPro 1.171.42.49 (Rigaku Oxford Diffraction, 2022)
Empirical absorption correction using spherical harmonics,
implemented in SCALE3 ABSPACK scaling algorithm.
;
_exptl_crystal_colour colourless
_exptl_crystal_colour_primary colourless
_exptl_crystal_density_diffrn 2.134
_exptl_crystal_description needle
_exptl_crystal_F_000 1712
_exptl_crystal_preparation 'Mounted in a Diamond-Anvil Cell using daphne-7575 as pressure medium.,Luminescent'
_exptl_crystal_pressure_history 'Pressurized to 1.80 GPa and left to stabilize over ? hours.'
_exptl_crystal_recrystallization_method 'Re-crystallisation from solvent: n-pentane/dichloromethane'
_exptl_crystal_size_max 0.002
_exptl_crystal_size_mid 0.0015
_exptl_crystal_size_min 0.001
_refine_diff_density_max 2.618
_refine_diff_density_min -2.175
_refine_diff_density_rms 0.238
_refine_ls_abs_structure_details
;
 Refined as an inversion twin.
;
_refine_ls_abs_structure_Flack 0.68(7)
_refine_ls_extinction_method none
_refine_ls_goodness_of_fit_ref 1.046
_refine_ls_hydrogen_treatment constr
_refine_ls_matrix_type full
_refine_ls_number_parameters 334
_refine_ls_number_reflns 7228
_refine_ls_number_restraints 1
_refine_ls_restrained_S_all 1.046
_refine_ls_R_factor_all 0.1044
_refine_ls_R_factor_gt 0.0728
_refine_ls_shift/su_max 0.000
_refine_ls_shift/su_mean 0.000
_refine_ls_structure_factor_coef Fsqd
_refine_ls_weighting_details 'w=1/[\s^2^(Fo^2^)+(0.0269P)^2^] where P=(Fo^2^+2Fc^2^)/3'
_refine_ls_weighting_scheme calc
_refine_ls_wR_factor_gt 0.1895
_refine_ls_wR_factor_ref 0.2095
_reflns_Friedel_coverage 0.584
_reflns_Friedel_fraction_full 0.580
_reflns_Friedel_fraction_max 0.327
_reflns_number_gt 4842
_reflns_number_total 7228
_reflns_threshold_expression 'I > 2\s(I)'
_cod_data_source_file d4dt03036b3.cif
_cod_data_source_block 0006_1p80GPa
_cod_original_cell_volume 2778.27(17)
_cod_database_code 1573632
_shelx_shelxl_version_number 2018/3
_chemical_oxdiff_formula 'C15 H22 O P Au'
_shelx_space_group_comment
;
The symmetry employed for this shelxl refinement is uniquely defined
by the following loop, which should always be used as a source of
symmetry information in preference to the above space-group names.
They are only intended as comments.
;
_diffrn_orient_matrix_axis[1] matrixX
_diffrn_orient_matrix_axis[2] matrixY
_diffrn_orient_matrix_axis[3] matrixZ
_olex2_refinement_description
;
1. Twinned data refinement
 Scales: 0.32(7)
 0.68(7)
2. Fixed Uiso
 At 1.2 times of:
  All C(H) groups, All C(H,H) groups
 At 1.5 times of:
  All C(H,H,H) groups
3.a Secondary CH2 refined with riding coordinates:
 C10(H10A,H10B), C30(H30A,H30B), C32(H32A,H32B), C12(H12A,H12B), C14(H14A,
 H14B), C34(H34A,H34B)
3.b Aromatic/amide H refined with riding coordinates:
 C27(H27), C24(H24), C28(H28), C25(H25), C7(H7), C8(H8), C4(H4), C5(H5)
3.c Idealised Me refined as rotating group:
 C11(H11A,H11B,H11C), C31(H31A,H31B,H31C), C9(H9A,H9B,H9C), C35(H35A,H35B,
 H35C), C33(H33A,H33B,H33C), C15(H15A,H15B,H15C), C13(H13A,H13B,H13C), C29(H29A,
 H29B,H29C)
;
_olex2_submission_special_instructions 'No special instructions were received'
_oxdiff_exptl_absorpt_empirical_details
;
Empirical correction (ABSPACK) includes:
- Absorption correction using spherical harmonics
- Frame scaling
;
_oxdiff_exptl_absorpt_empirical_full_max 3.445
_oxdiff_exptl_absorpt_empirical_full_min 0.378

loop_
_space_group_symop_operation_xyz
'x, y, z'
'-x, y+1/2, -z'
'x+1/2, y, -z'
'-x+1/2, y+1/2, z'

loop_
_atom_site_label
_atom_site_type_symbol
_atom_site_fract_x
_atom_site_fract_y
_atom_site_fract_z
_atom_site_U_iso_or_equiv
_atom_site_adp_type
_atom_site_occupancy
_atom_site_site_symmetry_order
_atom_site_calc_flag
_atom_site_refinement_flags_posn
_atom_site_refinement_flags_adp
_atom_site_refinement_flags_occupancy
_atom_site_disorder_assembly
_atom_site_disorder_group
Au2 Au 0.63373(4) -0.00964(5) 0.42001(4) 0.0397(2) Uani 1 1 d . . . . .
Au1 Au 0.37787(5) 0.70764(6) 0.07784(4) 0.0403(2) Uani 1 1 d . . . . .
P1 P 0.3779(3) 0.9051(7) 0.0054(3) 0.0347(13) Uani 1 1 d . . . . .
P2 P 0.6286(3) -0.1977(8) 0.4973(3) 0.0348(14) Uani 1 1 d . . . . .
C23 C 0.6344(12) 0.417(2) 0.3039(11) 0.039(4) Uani 1 1 d . . . . .
C21 C 0.6335(14) 0.170(3) 0.3616(14) 0.044(5) Uani 1 1 d . . . . .
C26 C 0.6355(14) 0.676(2) 0.2322(12) 0.040(5) Uani 1 1 d . . . . .
C22 C 0.6337(14) 0.285(2) 0.3385(14) 0.047(5) Uani 1 1 d . . . . .
O2 O 0.6423(11) 0.7951(16) 0.1964(10) 0.054(4) Uani 1 1 d . . . . .
C1 C 0.3783(14) 0.5300(19) 0.1296(14) 0.045(5) Uani 1 1 d . . . . .
C2 C 0.3807(15) 0.414(3) 0.1593(14) 0.050(5) Uani 1 1 d . . . . .
C27 C 0.5652(15) 0.6227(17) 0.2634(11) 0.048(5) Uani 1 1 d . . . . .
H27 H 0.518702 0.672842 0.261500 0.058 Uiso 1 1 calc R U . . .
C24 C 0.7042(12) 0.4720(15) 0.2752(9) 0.040(4) Uani 1 1 d . . . . .
H24 H 0.750714 0.422414 0.279842 0.048 Uiso 1 1 calc R U . . .
C28 C 0.5662(12) 0.493(2) 0.2974(10) 0.044(4) Uani 1 1 d . . . . .
H28 H 0.519220 0.455810 0.316362 0.053 Uiso 1 1 calc R U . . .
C25 C 0.7061(16) 0.599(2) 0.2396(12) 0.056(6) Uani 1 1 d . . . . .
H25 H 0.753526 0.634734 0.220749 0.068 Uiso 1 1 calc R U . . .
C7 C 0.4506(15) 0.107(2) 0.2720(12) 0.049(5) Uani 1 1 d . . . . .
H7 H 0.494621 0.080864 0.301430 0.059 Uiso 1 1 calc R U . . .
C8 C 0.4477(14) 0.2360(17) 0.2370(11) 0.046(5) Uani 1 1 d . . . . .
H8 H 0.490125 0.294993 0.243034 0.056 Uiso 1 1 calc R U . . .
C3 C 0.3798(12) 0.278(2) 0.1919(12) 0.039(5) Uani 1 1 d . . . . .
C10 C 0.4055(14) 0.8713(16) -0.0988(8) 0.040(4) Uani 1 1 d . . . . .
H10A H 0.382171 0.939769 -0.133385 0.048 Uiso 1 1 calc R U . . .
H10B H 0.462407 0.877021 -0.104283 0.048 Uiso 1 1 calc R U . . .
C11 C 0.3776(13) 0.7307(19) -0.1252(9) 0.043(5) Uani 1 1 d . . . . .
H11A H 0.400469 0.708872 -0.176363 0.064 Uiso 1 1 calc R U . . .
H11B H 0.321113 0.730374 -0.129659 0.064 Uiso 1 1 calc R U . . .
H11C H 0.393728 0.664420 -0.086261 0.064 Uiso 1 1 calc R U . . .
C31 C 0.6640(15) -0.0378(18) 0.6309(10) 0.049(5) Uani 1 1 d . . . . .
H31A H 0.682960 0.033192 0.596341 0.073 Uiso 1 1 calc R U . . .
H31B H 0.690710 -0.032907 0.681591 0.073 Uiso 1 1 calc R U . . .
H31C H 0.608255 -0.026917 0.639028 0.073 Uiso 1 1 calc R U . . .
C30 C 0.6799(15) -0.1746(17) 0.5923(10) 0.049(5) Uani 1 1 d . . . . .
H30A H 0.663713 -0.245802 0.629062 0.059 Uiso 1 1 calc R U . . .
H30B H 0.736192 -0.184069 0.583412 0.059 Uiso 1 1 calc R U . . .
O1 O 0.3970(13) -0.1044(18) 0.2990(12) 0.065(5) Uani 1 1 d . . . . .
C4 C 0.3189(12) 0.1870(16) 0.1841(9) 0.039(4) Uani 1 1 d . . . . .
H4 H 0.274403 0.211206 0.154779 0.046 Uiso 1 1 calc R U . . .
C32 C 0.6698(15) -0.3523(16) 0.4562(12) 0.048(5) Uani 1 1 d . . . . .
H32A H 0.649340 -0.364025 0.402239 0.057 Uiso 1 1 calc R U . . .
H32B H 0.726506 -0.340943 0.451836 0.057 Uiso 1 1 calc R U . . .
C12 C 0.2828(11) 0.990(2) -0.0011(12) 0.045(4) Uani 1 1 d . . . . .
H12A H 0.267047 1.018389 0.052298 0.054 Uiso 1 1 calc R U . . .
H12B H 0.288698 1.071302 -0.033579 0.054 Uiso 1 1 calc R U . . .
C14 C 0.4472(13) 1.0351(17) 0.0366(9) 0.039(4) Uani 1 1 d . . . . .
H14A H 0.441157 1.051133 0.093703 0.047 Uiso 1 1 calc R U . . .
H14B H 0.500568 1.002836 0.027406 0.047 Uiso 1 1 calc R U . . .
C9 C 0.3473(16) -0.2106(19) 0.2842(12) 0.054(6) Uani 1 1 d . . . . .
H9A H 0.336204 -0.215149 0.227776 0.081 Uiso 1 1 calc R U . . .
H9B H 0.298950 -0.197725 0.313298 0.081 Uiso 1 1 calc R U . . .
H9C H 0.371798 -0.293759 0.301175 0.081 Uiso 1 1 calc R U . . .
C35 C 0.4772(15) -0.2673(19) 0.4548(10) 0.048(5) Uani 1 1 d . . . . .
H35A H 0.469841 -0.187333 0.422670 0.072 Uiso 1 1 calc R U . . .
H35B H 0.426778 -0.300519 0.472312 0.072 Uiso 1 1 calc R U . . .
H35C H 0.503108 -0.335933 0.423403 0.072 Uiso 1 1 calc R U . . .
C34 C 0.5252(14) -0.2345(19) 0.5240(8) 0.045(5) Uani 1 1 d . . . . .
H34A H 0.523981 -0.310149 0.561292 0.054 Uiso 1 1 calc R U . . .
H34B H 0.502861 -0.156093 0.550939 0.054 Uiso 1 1 calc R U . . .
C6 C 0.3901(17) 0.023(2) 0.2628(12) 0.045(5) Uani 1 1 d . . . . .
C5 C 0.3225(14) 0.0606(18) 0.2188(12) 0.046(5) Uani 1 1 d . . . . .
H5 H 0.280630 0.000222 0.213316 0.055 Uiso 1 1 calc R U . . .
C33 C 0.6537(19) -0.482(3) 0.5031(15) 0.071(8) Uani 1 1 d . . . . .
H33A H 0.680225 -0.556655 0.477692 0.107 Uiso 1 1 calc R U . . .
H33B H 0.597969 -0.499052 0.504141 0.107 Uiso 1 1 calc R U . . .
H33C H 0.672890 -0.471795 0.556971 0.107 Uiso 1 1 calc R U . . .
C15 C 0.4352(17) 1.1697(18) -0.0088(11) 0.057(6) Uani 1 1 d . . . . .
H15A H 0.429176 1.151528 -0.065132 0.085 Uiso 1 1 calc R U . . .
H15B H 0.480147 1.227376 -0.000635 0.085 Uiso 1 1 calc R U . . .
H15C H 0.388628 1.214243 0.010905 0.085 Uiso 1 1 calc R U . . .
C13 C 0.2181(17) 0.903(2) -0.0367(15) 0.066(7) Uani 1 1 d . . . . .
H13A H 0.229806 0.884732 -0.091997 0.100 Uiso 1 1 calc R U . . .
H13B H 0.168665 0.950604 -0.033054 0.100 Uiso 1 1 calc R U . . .
H13C H 0.214633 0.819268 -0.007612 0.100 Uiso 1 1 calc R U . . .
C29 C 0.5777(19) 0.885(2) 0.1971(12) 0.064(7) Uani 1 1 d . . . . .
H29A H 0.540517 0.858450 0.156526 0.096 Uiso 1 1 calc R U . . .
H29B H 0.595810 0.975608 0.186540 0.096 Uiso 1 1 calc R U . . .
H29C H 0.552614 0.882095 0.248768 0.096 Uiso 1 1 calc R U . . .

loop_
_atom_site_aniso_label
_atom_site_aniso_U_11
_atom_site_aniso_U_22
_atom_site_aniso_U_33
_atom_site_aniso_U_23
_atom_site_aniso_U_13
_atom_site_aniso_U_12
Au2 0.0380(5) 0.0352(3) 0.0460(3) 0.0041(4) -0.0017(2) -0.0005(3)
Au1 0.0366(5) 0.0385(4) 0.0458(3) 0.0052(4) 0.0024(2) -0.0006(2)
P1 0.027(4) 0.034(3) 0.043(2) 0.0021(17) 0.0007(17) 0.0011(14)
P2 0.033(4) 0.034(3) 0.037(2) 0.0004(15) 0.0005(17) 0.0001(15)
C23 0.036(15) 0.042(11) 0.038(8) 0.012(7) -0.008(7) -0.003(7)
C21 0.013(15) 0.060(15) 0.060(11) 0.006(9) -0.001(8) -0.005(6)
C26 0.038(15) 0.033(10) 0.050(9) -0.006(7) -0.007(8) -0.005(6)
C22 0.051(17) 0.027(9) 0.063(12) 0.010(8) -0.008(9) -0.004(7)
O2 0.055(13) 0.039(8) 0.069(9) 0.020(6) 0.001(8) -0.001(7)
C1 0.047(16) 0.026(9) 0.063(12) 0.007(7) 0.001(9) -0.006(6)
C2 0.025(16) 0.062(15) 0.062(13) 0.003(11) 0.001(8) 0.003(8)
C27 0.060(17) 0.031(8) 0.054(9) 0.016(7) 0.010(9) 0.014(7)
C24 0.049(14) 0.033(8) 0.037(7) -0.015(6) 0.002(6) 0.007(6)
C28 0.036(13) 0.041(8) 0.055(9) 0.003(8) 0.012(7) -0.009(8)
C25 0.06(2) 0.042(11) 0.066(12) 0.002(8) 0.024(11) 0.001(8)
C7 0.028(16) 0.060(12) 0.061(11) -0.001(8) -0.011(9) 0.004(8)
C8 0.036(15) 0.047(10) 0.056(10) 0.013(7) -0.001(8) 0.005(7)
C3 0.029(15) 0.043(11) 0.045(9) -0.013(8) 0.006(7) -0.002(7)
C10 0.059(15) 0.036(8) 0.026(6) 0.005(5) 0.004(7) 0.000(7)
C11 0.057(16) 0.047(10) 0.025(6) -0.011(6) -0.002(6) 0.000(7)
C31 0.051(18) 0.058(12) 0.037(7) -0.017(7) -0.001(7) -0.005(8)
C30 0.066(18) 0.041(9) 0.041(8) 0.017(6) 0.002(8) -0.003(8)
O1 0.056(16) 0.053(10) 0.085(11) 0.013(8) -0.029(10) 0.001(8)
C4 0.036(13) 0.045(9) 0.035(7) 0.001(6) 0.004(6) -0.005(7)
C32 0.051(17) 0.031(8) 0.061(11) -0.003(7) 0.004(9) 0.002(7)
C12 0.030(12) 0.042(8) 0.064(9) 0.003(8) 0.005(7) 0.005(9)
C14 0.029(14) 0.054(9) 0.035(7) -0.008(6) -0.010(6) -0.004(6)
C9 0.076(19) 0.039(10) 0.048(9) -0.014(7) 0.006(10) -0.014(9)
C35 0.037(16) 0.058(11) 0.049(9) 0.011(7) 0.001(8) -0.001(7)
C34 0.051(15) 0.056(9) 0.027(6) -0.008(6) 0.009(7) 0.000(8)
C6 0.046(17) 0.040(11) 0.048(10) 0.003(7) -0.003(8) -0.002(7)
C5 0.038(16) 0.044(10) 0.055(10) -0.005(7) 0.000(8) -0.009(8)
C33 0.08(3) 0.065(17) 0.063(13) 0.002(9) -0.008(13) 0.023(13)
C15 0.08(2) 0.041(10) 0.047(9) 0.019(7) -0.007(10) -0.010(9)
C13 0.05(2) 0.047(11) 0.103(17) -0.014(11) -0.012(13) -0.008(9)
C29 0.09(3) 0.045(11) 0.054(11) 0.008(8) -0.003(11) 0.002(11)

loop_
_atom_type_symbol
_atom_type_description
_atom_type_scat_dispersion_real
_atom_type_scat_dispersion_imag
_atom_type_scat_source
C C -0.0001 0.0005 'International Tables Vol C Tables 4.2.6.8 and 6.1.1.4'
H H 0.0000 0.0000 'International Tables Vol C Tables 4.2.6.8 and 6.1.1.4'
O O 0.0016 0.0018 'International Tables Vol C Tables 4.2.6.8 and 6.1.1.4'
P P 0.0342 0.0304 'International Tables Vol C Tables 4.2.6.8 and 6.1.1.4'
Au Au -0.4672 3.5799 'International Tables Vol C Tables 4.2.6.8 and 6.1.1.4'

loop_
_axis.id
_axis.type
_axis.equipment
_axis.parity
_axis.depends_on
_axis.zero
_axis.vector[1]
_axis.vector[2]
_axis.vector[3]
source . source . . . 1.00000000 0.00000000 0.00000000
omega rotation goniometer -1 . -0.00106000 0.00000000 0.00000000 1.00000000
kappa rotation goniometer -1 omega 0.00000000 -0.76604444 0.00000000 0.64278761
phi rotation goniometer -1 kappa . 0.00000000 0.00000000 1.00000000
theta rotation goniometer -1 . 0.00200000 0.00000000 0.00000000 1.00000000
matrixX general general . phi . 1.00000000 0.00000000 0.00000000
matrixY general general . phi . 0.00000000 1.00000000 0.00000000
matrixZ general general . phi . 0.00000000 0.00000000 1.00000000
dacX translation general . phi . 0.00000000 1.00000000 0.00000000
dacY translation general . phi . -1.00000000 0.00000000 0.00000000
dacZ translation general . phi . 0.00000000 0.00000000 1.00000000

loop_
_geom_angle_atom_site_label_1
_geom_angle_atom_site_label_2
_geom_angle_atom_site_label_3
_geom_angle
_geom_angle_site_symmetry_1
_geom_angle_site_symmetry_3
_geom_angle_publ_flag
C21 Au2 P2 173.6(7) . . ?
C1 Au1 P1 174.4(7) . . ?
C10 P1 Au1 110.3(6) . . ?
C12 P1 Au1 115.0(7) . . ?
C12 P1 C10 104.7(10) . . ?
C14 P1 Au1 116.6(6) . . ?
C14 P1 C10 103.6(9) . . ?
C14 P1 C12 105.4(10) . . ?
C30 P2 Au2 112.1(6) . . ?
C30 P2 C34 105.5(9) . . ?
C32 P2 Au2 117.4(6) . . ?
C32 P2 C30 104.5(10) . . ?
C32 P2 C34 107.0(10) . . ?
C34 P2 Au2 109.6(7) . . ?
C24 C23 C22 120(2) . . ?
C28 C23 C22 121.1(19) . . ?
C28 C23 C24 118.8(19) . . ?
C22 C21 Au2 170(2) . . ?
O2 C26 C27 125.0(19) . . ?
O2 C26 C25 116(2) . . ?
C27 C26 C25 119.3(19) . . ?
C21 C22 C23 175(3) . . ?
C26 O2 C29 119.1(19) . . ?
C2 C1 Au1 177(2) . . ?
C1 C2 C3 177(2) . . ?
C26 C27 H27 120.7 . . ?
C26 C27 C28 118.7(19) . . ?
C28 C27 H27 120.7 . . ?
C23 C24 H24 119.4 . . ?
C23 C24 C25 121.2(19) . . ?
C25 C24 H24 119.4 . . ?
C23 C28 C27 122.3(18) . . ?
C23 C28 H28 118.9 . . ?
C27 C28 H28 118.9 . . ?
C26 C25 H25 120.1 . . ?
C24 C25 C26 120(2) . . ?
C24 C25 H25 120.1 . . ?
C8 C7 H7 120.3 . . ?
C6 C7 H7 120.3 . . ?
C6 C7 C8 119(2) . . ?
C7 C8 H8 119.6 . . ?
C7 C8 C3 121(2) . . ?
C3 C8 H8 119.6 . . ?
C8 C3 C2 117.2(19) . . ?
C4 C3 C2 125.4(19) . . ?
C4 C3 C8 117(2) . . ?
P1 C10 H10A 109.4 . . ?
P1 C10 H10B 109.4 . . ?
H10A C10 H10B 108.0 . . ?
C11 C10 P1 111.0(12) . . ?
C11 C10 H10A 109.4 . . ?
C11 C10 H10B 109.4 . . ?
C10 C11 H11A 109.5 . . ?
C10 C11 H11B 109.5 . . ?
C10 C11 H11C 109.5 . . ?
H11A C11 H11B 109.5 . . ?
H11A C11 H11C 109.5 . . ?
H11B C11 H11C 109.5 . . ?
H31A C31 H31B 109.5 . . ?
H31A C31 H31C 109.5 . . ?
H31B C31 H31C 109.5 . . ?
C30 C31 H31A 109.5 . . ?
C30 C31 H31B 109.5 . . ?
C30 C31 H31C 109.5 . . ?
P2 C30 H30A 108.9 . . ?
P2 C30 H30B 108.9 . . ?
C31 C30 P2 113.2(14) . . ?
C31 C30 H30A 108.9 . . ?
C31 C30 H30B 108.9 . . ?
H30A C30 H30B 107.7 . . ?
C9 O1 C6 123.9(18) . . ?
C3 C4 H4 119.3 . . ?
C5 C4 C3 121.4(19) . . ?
C5 C4 H4 119.3 . . ?
P2 C32 H32A 108.2 . . ?
P2 C32 H32B 108.2 . . ?
H32A C32 H32B 107.4 . . ?
C33 C32 P2 116.3(15) . . ?
C33 C32 H32A 108.2 . . ?
C33 C32 H32B 108.2 . . ?
P1 C12 H12A 108.8 . . ?
P1 C12 H12B 108.8 . . ?
H12A C12 H12B 107.7 . . ?
C13 C12 P1 113.9(17) . . ?
C13 C12 H12A 108.8 . . ?
C13 C12 H12B 108.8 . . ?
P1 C14 H14A 109.1 . . ?
P1 C14 H14B 109.1 . . ?
H14A C14 H14B 107.9 . . ?
C15 C14 P1 112.4(13) . . ?
C15 C14 H14A 109.1 . . ?
C15 C14 H14B 109.1 . . ?
O1 C9 H9A 109.5 . . ?
O1 C9 H9B 109.5 . . ?
O1 C9 H9C 109.5 . . ?
H9A C9 H9B 109.5 . . ?
H9A C9 H9C 109.5 . . ?
H9B C9 H9C 109.5 . . ?
H35A C35 H35B 109.5 . . ?
H35A C35 H35C 109.5 . . ?
H35B C35 H35C 109.5 . . ?
C34 C35 H35A 109.5 . . ?
C34 C35 H35B 109.5 . . ?
C34 C35 H35C 109.5 . . ?
P2 C34 H34A 109.1 . . ?
P2 C34 H34B 109.1 . . ?
C35 C34 P2 112.7(12) . . ?
C35 C34 H34A 109.1 . . ?
C35 C34 H34B 109.1 . . ?
H34A C34 H34B 107.8 . . ?
C7 C6 O1 116(2) . . ?
C7 C6 C5 121.7(18) . . ?
O1 C6 C5 122(2) . . ?
C4 C5 C6 119.5(19) . . ?
C4 C5 H5 120.3 . . ?
C6 C5 H5 120.3 . . ?
C32 C33 H33A 109.5 . . ?
C32 C33 H33B 109.5 . . ?
C32 C33 H33C 109.5 . . ?
H33A C33 H33B 109.5 . . ?
H33A C33 H33C 109.5 . . ?
H33B C33 H33C 109.5 . . ?
C14 C15 H15A 109.5 . . ?
C14 C15 H15B 109.5 . . ?
C14 C15 H15C 109.5 . . ?
H15A C15 H15B 109.5 . . ?
H15A C15 H15C 109.5 . . ?
H15B C15 H15C 109.5 . . ?
C12 C13 H13A 109.5 . . ?
C12 C13 H13B 109.5 . . ?
C12 C13 H13C 109.5 . . ?
H13A C13 H13B 109.5 . . ?
H13A C13 H13C 109.5 . . ?
H13B C13 H13C 109.5 . . ?
O2 C29 H29A 109.5 . . ?
O2 C29 H29B 109.5 . . ?
O2 C29 H29C 109.5 . . ?
H29A C29 H29B 109.5 . . ?
H29A C29 H29C 109.5 . . ?
H29B C29 H29C 109.5 . . ?

loop_
_geom_bond_atom_site_label_1
_geom_bond_atom_site_label_2
_geom_bond_distance
_geom_bond_site_symmetry_2
_geom_bond_publ_flag
Au2 P2 2.256(7) . ?
Au2 C21 2.02(2) . ?
Au1 P1 2.288(7) . ?
Au1 C1 1.950(19) . ?
P1 C10 1.829(15) . ?
P1 C12 1.818(19) . ?
P1 C14 1.813(19) . ?
P2 C30 1.82(2) . ?
P2 C32 1.809(18) . ?
P2 C34 1.84(2) . ?
C23 C22 1.43(3) . ?
C23 C24 1.38(3) . ?
C23 C28 1.38(3) . ?
C21 C22 1.20(3) . ?
C26 O2 1.32(3) . ?
C26 C27 1.40(3) . ?
C26 C25 1.42(3) . ?
O2 C29 1.41(3) . ?
C1 C2 1.24(3) . ?
C2 C3 1.44(4) . ?
C27 H27 0.9300 . ?
C27 C28 1.40(2) . ?
C24 H24 0.9300 . ?
C24 C25 1.39(2) . ?
C28 H28 0.9300 . ?
C25 H25 0.9300 . ?
C7 H7 0.9300 . ?
C7 C8 1.39(2) . ?
C7 C6 1.33(3) . ?
C8 H8 0.9300 . ?
C8 C3 1.44(3) . ?
C3 C4 1.37(3) . ?
C10 H10A 0.9700 . ?
C10 H10B 0.9700 . ?
C10 C11 1.53(2) . ?
C11 H11A 0.9600 . ?
C11 H11B 0.9600 . ?
C11 H11C 0.9600 . ?
C31 H31A 0.9600 . ?
C31 H31B 0.9600 . ?
C31 H31C 0.9600 . ?
C31 C30 1.52(3) . ?
C30 H30A 0.9700 . ?
C30 H30B 0.9700 . ?
O1 C9 1.37(3) . ?
O1 C6 1.40(3) . ?
C4 H4 0.9300 . ?
C4 C5 1.37(2) . ?
C32 H32A 0.9700 . ?
C32 H32B 0.9700 . ?
C32 C33 1.52(3) . ?
C12 H12A 0.9700 . ?
C12 H12B 0.9700 . ?
C12 C13 1.51(3) . ?
C14 H14A 0.9700 . ?
C14 H14B 0.9700 . ?
C14 C15 1.54(2) . ?
C9 H9A 0.9600 . ?
C9 H9B 0.9600 . ?
C9 H9C 0.9600 . ?
C35 H35A 0.9600 . ?
C35 H35B 0.9600 . ?
C35 H35C 0.9600 . ?
C35 C34 1.45(2) . ?
C34 H34A 0.9700 . ?
C34 H34B 0.9700 . ?
C6 C5 1.41(3) . ?
C5 H5 0.9300 . ?
C33 H33A 0.9600 . ?
C33 H33B 0.9600 . ?
C33 H33C 0.9600 . ?
C15 H15A 0.9600 . ?
C15 H15B 0.9600 . ?
C15 H15C 0.9600 . ?
C13 H13A 0.9600 . ?
C13 H13B 0.9600 . ?
C13 H13C 0.9600 . ?
C29 H29A 0.9600 . ?
C29 H29B 0.9600 . ?
C29 H29C 0.9600 . ?

loop_
_geom_torsion_atom_site_label_1
_geom_torsion_atom_site_label_2
_geom_torsion_atom_site_label_3
_geom_torsion_atom_site_label_4
_geom_torsion
_geom_torsion_site_symmetry_1
_geom_torsion_site_symmetry_2
_geom_torsion_site_symmetry_3
_geom_torsion_site_symmetry_4
_geom_torsion_publ_flag
Au2 P2 C30 C31 42.4(17) . . . . ?
Au2 P2 C32 C33 -170.3(16) . . . . ?
Au2 P2 C34 C35 64.1(14) . . . . ?
Au1 P1 C10 C11 32.0(16) . . . . ?
Au1 P1 C12 C13 -57.5(17) . . . . ?
Au1 P1 C14 C15 -172.7(12) . . . . ?
C23 C24 C25 C26 0(3) . . . . ?
C26 C27 C28 C23 2(3) . . . . ?
C22 C23 C24 C25 178.6(18) . . . . ?
C22 C23 C28 C27 -179.7(18) . . . . ?
O2 C26 C27 C28 177.9(18) . . . . ?
O2 C26 C25 C24 -178.9(17) . . . . ?
C2 C3 C4 C5 -178.5(19) . . . . ?
C27 C26 O2 C29 8(3) . . . . ?
C27 C26 C25 C24 2(3) . . . . ?
C24 C23 C28 C27 0(3) . . . . ?
C28 C23 C24 C25 -1(3) . . . . ?
C25 C26 O2 C29 -170.8(19) . . . . ?
C25 C26 C27 C28 -3(3) . . . . ?
C7 C8 C3 C2 178.6(19) . . . . ?
C7 C8 C3 C4 -1(3) . . . . ?
C7 C6 C5 C4 0(3) . . . . ?
C8 C7 C6 O1 179.7(18) . . . . ?
C8 C7 C6 C5 0(3) . . . . ?
C8 C3 C4 C5 1(3) . . . . ?
C3 C4 C5 C6 0(3) . . . . ?
C10 P1 C12 C13 63.7(17) . . . . ?
C10 P1 C14 C15 66.0(16) . . . . ?
C30 P2 C32 C33 65(2) . . . . ?
C30 P2 C34 C35 -175.0(13) . . . . ?
O1 C6 C5 C4 -179.7(19) . . . . ?
C32 P2 C30 C31 170.5(15) . . . . ?
C32 P2 C34 C35 -64.1(15) . . . . ?
C12 P1 C10 C11 -92.2(16) . . . . ?
C12 P1 C14 C15 -43.7(16) . . . . ?
C14 P1 C10 C11 157.5(15) . . . . ?
C14 P1 C12 C13 172.6(15) . . . . ?
C9 O1 C6 C7 -168(2) . . . . ?
C9 O1 C6 C5 12(4) . . . . ?
C34 P2 C30 C31 -76.8(16) . . . . ?
C34 P2 C32 C33 -47(2) . . . . ?
C6 C7 C8 C3 0(3) . . . . ?

loop_
_twin_individual_id
_twin_individual_mass_fraction_refined
1 0.32(7)
2 0.68(7)
